data_4126647
loop_
_publ_author_name
'Hansmann, Max M.'
'Melaimi, Mohand'
'Bertrand, Guy'

_publ_section_title
;
 A Crystalline Monomeric Allenyl/Propargyl Radical.
;
_journal_name_full 'Journal of the American Chemical Society'
_journal_paper_doi 10.1021/jacs.7b09622
_journal_year 2017
_chemical_formula_moiety 'F6 Sb, C30 H40 N'
_chemical_formula_sum 'C30 H40 F6 N Sb'
_chemical_formula_weight 650.38
_space_group_crystal_system monoclinic
_space_group_IT_number 14
_space_group_name_Hall '-P 2ybc'
_space_group_name_H-M_alt 'P 1 21/c 1'
_symmetry_space_group_name_Hall '-P 2ybc'
_symmetry_space_group_name_H-M 'P 1 21/c 1'
_atom_sites_solution_hydrogens geom
_atom_sites_solution_primary direct
_audit_creation_date 2017-08-07
_audit_creation_method
;
Olex2 1.2-beta
(compiled 2017.07.20 svn.r3457 for OlexSys, GUI svn.r5370)
;
_cell_angle_alpha 90
_cell_angle_beta 96.155(2)
_cell_angle_gamma 90
_cell_formula_units_Z 4
_cell_length_a 11.1422(3)
_cell_length_b 15.1771(4)
_cell_length_c 17.5455(5)
_cell_measurement_reflns_used 8467
_cell_measurement_temperature 100
_cell_measurement_theta_max 25.316
_cell_measurement_theta_min 2.276
_cell_volume 2949.95(14)
_computing_cell_refinement 'SAINT v8.34A (Bruker, 2013)'
_computing_data_collection 'APEX2 v2013.6-2 (Bruker, 2013)'
_computing_data_reduction 'SAINT v8.34A (Bruker, 2013)'
_computing_molecular_graphics 'Olex2 (Dolomanov et al., 2009)'
_computing_publication_material 'Olex2 (Dolomanov et al., 2009)'
_computing_structure_refinement 'XL (Sheldrick, 2008)'
_computing_structure_solution 'XT (Sheldrick, 2008)'
_diffrn_ambient_temperature 100
_diffrn_detector 'Bruker APEX CCD'
_diffrn_detector_area_resol_mean 8.0
_diffrn_detector_type 'CCD Area Detector'
_diffrn_measured_fraction_theta_full 0.998
_diffrn_measured_fraction_theta_max 0.998
_diffrn_measurement_device 'Kappa Four-Circle Diffractometer'
_diffrn_measurement_device_type 'Bruker X8 APEX Mo'
_diffrn_measurement_method '\w and \f scans'
_diffrn_radiation_monochromator graphite
_diffrn_radiation_probe x-ray
_diffrn_radiation_type MoK\a
_diffrn_radiation_wavelength 0.71073
_diffrn_radiation_xray_symbol K-L~3~
_diffrn_reflns_av_R_equivalents 0.0256
_diffrn_reflns_av_unetI/netI 0.0271
_diffrn_reflns_Laue_measured_fraction_full 0.998
_diffrn_reflns_Laue_measured_fraction_max 0.998
_diffrn_reflns_limit_h_max 13
_diffrn_reflns_limit_h_min -13
_diffrn_reflns_limit_k_max 15
_diffrn_reflns_limit_k_min -18
_diffrn_reflns_limit_l_max 21
_diffrn_reflns_limit_l_min -21
_diffrn_reflns_number 18652
_diffrn_reflns_point_group_measured_fraction_full 0.998
_diffrn_reflns_point_group_measured_fraction_max 0.998
_diffrn_reflns_theta_full 25.000
_diffrn_reflns_theta_max 25.687
_diffrn_reflns_theta_min 2.276
_diffrn_source 'sealed tube'
_diffrn_source_type fine-focus
_diffrn_standards_number 0
_exptl_absorpt_coefficient_mu 0.992
_exptl_absorpt_correction_T_max 0.4903
_exptl_absorpt_correction_T_min 0.4438
_exptl_absorpt_correction_type multi-scan
_exptl_absorpt_process_details
'SADABS-2014/5 (Bruker,2014/5) was used for absorption correction. wR2(int) was 0.0391 before and 0.0340 after correction. The Ratio of minimum to maximum transmission is 0.9052. The \l/2 correction factor is 0.00150.'
_exptl_crystal_colour colourless
_exptl_crystal_colour_primary colourless
_exptl_crystal_density_diffrn 1.464
_exptl_crystal_description block
_exptl_crystal_F_000 1328
_exptl_crystal_size_max 0.25
_exptl_crystal_size_mid 0.2
_exptl_crystal_size_min 0.19
_refine_diff_density_max 0.474
_refine_diff_density_min -0.752
_refine_diff_density_rms 0.060
_refine_ls_extinction_method none
_refine_ls_goodness_of_fit_ref 1.021
_refine_ls_hydrogen_treatment constr
_refine_ls_matrix_type full
_refine_ls_number_parameters 351
_refine_ls_number_reflns 5601
_refine_ls_number_restraints 0
_refine_ls_restrained_S_all 1.021
_refine_ls_R_factor_all 0.0308
_refine_ls_R_factor_gt 0.0237
_refine_ls_shift/su_max 0.001
_refine_ls_shift/su_mean 0.000
_refine_ls_structure_factor_coef Fsqd
_refine_ls_weighting_details 'w=1/[\s^2^(Fo^2^)+(0.0208P)^2^+2.2461P] where P=(Fo^2^+2Fc^2^)/3'
_refine_ls_weighting_scheme calc
_refine_ls_wR_factor_gt 0.0522
_refine_ls_wR_factor_ref 0.0552
_reflns_Friedel_coverage 0.000
_reflns_number_gt 4848
_reflns_number_total 5601
_reflns_threshold_expression 'I > 2\s(I)'
_cod_data_source_file 3a.cif
_cod_data_source_block gb_mm99_0m_a
_cod_depositor_comments
;
The following automatic conversions were performed:

'_diffrn_radiation_probe' value 'X-ray' changed to 'x-ray' according
to
/home/data/users/saulius/crontab/automatic-downloads/rss-feeds/ACS/lib/dictionaries/cif_core.dic
dictionary named 'cif_core.dic' version 2.4.2 from 2011-04-26.

Automatic conversion script
Id: cif_fix_values 4973 2017-02-22 13:04:09Z antanas 
;
_cod_database_code 4126647
_shelx_shelxl_version_number 2016/6
_shelx_space_group_comment
;
The symmetry employed for this shelxl refinement is uniquely defined
by the following loop, which should always be used as a source of
symmetry information in preference to the above space-group names.
They are only intended as comments.
;
_shelx_estimated_absorpt_t_max 0.834
_shelx_estimated_absorpt_t_min 0.789
_olex2_refinement_description
;
1. Fixed Uiso
 At 1.2 times of:
  All C(H) groups, All C(H,H) groups
 At 1.5 times of:
  All C(H,H,H) groups
2.a Ternary CH refined with riding coordinates:
 C14(H14), C11(H11)
2.b Secondary CH2 refined with riding coordinates:
 C21(H21A,H21B), C19(H19A,H19B), C3(H3A,H3B)
2.c Aromatic/amide H refined with riding coordinates:
 C29(H29), C30(H30), C28(H28), C26(H26), C9(H9), C27(H27), C8(H8), C7(H7)
2.d Idealised Me refined as rotating group:
 C17(H17A,H17B,H17C), C12(H12A,H12B,H12C), C18(H18A,H18B,H18C), C16(H16A,H16B,
 H16C), C13(H13A,H13B,H13C), C20(H20A,H20B,H20C), C15(H15A,H15B,H15C), C22(H22A,
 H22B,H22C)
;
_olex2_submission_special_instructions 'No special instructions were received'

loop_
_space_group_symop_operation_xyz
'x, y, z'
'-x, y+1/2, -z+1/2'
'-x, -y, -z'
'x, -y-1/2, z-1/2'

loop_
_atom_site_label
_atom_site_type_symbol
_atom_site_fract_x
_atom_site_fract_y
_atom_site_fract_z
_atom_site_U_iso_or_equiv
_atom_site_adp_type
_atom_site_occupancy
_atom_site_site_symmetry_order
_atom_site_calc_flag
_atom_site_refinement_flags_posn
Sb1 Sb 0.68532(2) 0.69800(2) 0.47789(2) 0.02088(5) Uani 1 1 d .
F3 F 0.66108(13) 0.81698(8) 0.50076(8) 0.0328(3) Uani 1 1 d .
F1 F 0.52054(12) 0.67680(9) 0.47887(9) 0.0406(4) Uani 1 1 d .
F2 F 0.84980(13) 0.72059(11) 0.47580(10) 0.0510(4) Uani 1 1 d .
F6 F 0.65841(16) 0.72720(11) 0.37348(8) 0.0499(4) Uani 1 1 d .
N1 N 0.22980(14) 0.55069(10) 0.22624(9) 0.0104(3) Uani 1 1 d .
F4 F 0.71179(15) 0.58097(10) 0.45303(13) 0.0681(6) Uani 1 1 d .
F5 F 0.71346(16) 0.67419(12) 0.58255(9) 0.0590(5) Uani 1 1 d .
C1 C 0.32871(17) 0.58474(12) 0.25982(11) 0.0120(4) Uani 1 1 d .
C29 C 0.34889(18) 0.94776(13) 0.43718(12) 0.0169(4) Uani 1 1 d .
H29 H 0.400107 0.973542 0.477933 0.020 Uiso 1 1 calc R
C5 C 0.11264(16) 0.59377(12) 0.22589(11) 0.0109(4) Uani 1 1 d .
C24 C 0.31949(17) 0.74022(13) 0.32239(11) 0.0154(4) Uani 1 1 d .
C23 C 0.32759(17) 0.66817(13) 0.29504(11) 0.0143(4) Uani 1 1 d .
C14 C 0.14909(18) 0.66768(13) 0.09794(11) 0.0149(4) Uani 1 1 d .
H14 H 0.222655 0.629550 0.104572 0.018 Uiso 1 1 calc R
C30 C 0.37476(18) 0.86411(13) 0.41097(11) 0.0168(4) Uani 1 1 d .
H30 H 0.443793 0.832940 0.433122 0.020 Uiso 1 1 calc R
C28 C 0.24895(19) 0.99384(13) 0.40432(12) 0.0178(4) Uani 1 1 d .
H28 H 0.232967 1.051407 0.421947 0.021 Uiso 1 1 calc R
C25 C 0.29750(18) 0.82637(12) 0.35134(11) 0.0138(4) Uani 1 1 d .
C2 C 0.24858(18) 0.45944(12) 0.19222(11) 0.0132(4) Uani 1 1 d .
C10 C 0.07215(17) 0.64595(12) 0.16215(11) 0.0125(4) Uani 1 1 d .
C26 C 0.19596(18) 0.87261(13) 0.31950(11) 0.0165(4) Uani 1 1 d .
H26 H 0.143041 0.846647 0.279689 0.020 Uiso 1 1 calc R
C9 C -0.04188(18) 0.68411(12) 0.16182(12) 0.0165(4) Uani 1 1 d .
H9 H -0.073228 0.718737 0.119155 0.020 Uiso 1 1 calc R
C11 C 0.09726(19) 0.53740(13) 0.36366(11) 0.0178(4) Uani 1 1 d .
H11 H 0.175845 0.509394 0.354890 0.021 Uiso 1 1 calc R
C17 C 0.19177(18) 0.45445(13) 0.10943(11) 0.0167(4) Uani 1 1 d .
H17A H 0.105512 0.468142 0.107187 0.025 Uiso 1 1 calc GR
H17B H 0.202097 0.394914 0.089513 0.025 Uiso 1 1 calc GR
H17C H 0.231150 0.497075 0.078320 0.025 Uiso 1 1 calc GR
C6 C 0.04867(18) 0.58473(12) 0.29032(11) 0.0149(4) Uani 1 1 d .
C27 C 0.17214(18) 0.95603(13) 0.34570(11) 0.0175(4) Uani 1 1 d .
H27 H 0.103297 0.987495 0.323637 0.021 Uiso 1 1 calc R
C8 C -0.11014(18) 0.67246(13) 0.22244(13) 0.0197(5) Uani 1 1 d .
H8 H -0.188859 0.697043 0.220094 0.024 Uiso 1 1 calc R
C21 C 0.46972(19) 0.49067(14) 0.34012(12) 0.0201(5) Uani 1 1 d .
H21A H 0.487544 0.541103 0.375302 0.024 Uiso 1 1 calc R
H21B H 0.398562 0.459567 0.356269 0.024 Uiso 1 1 calc R
C4 C 0.43748(17) 0.52652(13) 0.25750(11) 0.0148(4) Uani 1 1 d .
C7 C -0.06430(18) 0.62518(13) 0.28649(12) 0.0180(4) Uani 1 1 d .
H7 H -0.110650 0.620167 0.328675 0.022 Uiso 1 1 calc R
C12 C 0.1212(2) 0.60289(15) 0.43034(12) 0.0242(5) Uani 1 1 d .
H12A H 0.176391 0.649006 0.416311 0.036 Uiso 1 1 calc GR
H12B H 0.157744 0.571749 0.475989 0.036 Uiso 1 1 calc GR
H12C H 0.044909 0.629686 0.441247 0.036 Uiso 1 1 calc GR
C18 C 0.1908(2) 0.38954(13) 0.23870(12) 0.0199(5) Uani 1 1 d .
H18A H 0.228129 0.390980 0.291861 0.030 Uiso 1 1 calc GR
H18B H 0.202880 0.331286 0.216664 0.030 Uiso 1 1 calc GR
H18C H 0.104127 0.401345 0.237492 0.030 Uiso 1 1 calc GR
C19 C 0.54372(18) 0.57910(14) 0.23068(12) 0.0196(5) Uani 1 1 d .
H19A H 0.575985 0.618765 0.272767 0.024 Uiso 1 1 calc R
H19B H 0.608650 0.537184 0.221380 0.024 Uiso 1 1 calc R
C16 C 0.0827(2) 0.64897(14) 0.01840(12) 0.0221(5) Uani 1 1 d .
H16A H 0.057126 0.587165 0.015509 0.033 Uiso 1 1 calc GR
H16B H 0.136876 0.660582 -0.020904 0.033 Uiso 1 1 calc GR
H16C H 0.011651 0.687202 0.009783 0.033 Uiso 1 1 calc GR
C13 C 0.0117(2) 0.46446(14) 0.38499(13) 0.0245(5) Uani 1 1 d .
H13A H -0.064141 0.490795 0.397406 0.037 Uiso 1 1 calc GR
H13B H 0.049362 0.431999 0.429568 0.037 Uiso 1 1 calc GR
H13C H -0.004869 0.423981 0.341621 0.037 Uiso 1 1 calc GR
C3 C 0.38744(18) 0.45488(13) 0.19972(12) 0.0182(4) Uani 1 1 d .
H3A H 0.416924 0.465284 0.149227 0.022 Uiso 1 1 calc R
H3B H 0.415091 0.395888 0.218190 0.022 Uiso 1 1 calc R
C20 C 0.5135(2) 0.63413(15) 0.15863(13) 0.0256(5) Uani 1 1 d .
H20A H 0.477133 0.596349 0.117107 0.038 Uiso 1 1 calc GR
H20B H 0.587503 0.660775 0.143529 0.038 Uiso 1 1 calc GR
H20C H 0.456430 0.680680 0.168868 0.038 Uiso 1 1 calc GR
C15 C 0.1904(2) 0.76413(13) 0.10361(13) 0.0225(5) Uani 1 1 d .
H15A H 0.119949 0.802930 0.095158 0.034 Uiso 1 1 calc GR
H15B H 0.245142 0.775887 0.064643 0.034 Uiso 1 1 calc GR
H15C H 0.232576 0.775162 0.154650 0.034 Uiso 1 1 calc GR
C22 C 0.5775(2) 0.42787(16) 0.34813(14) 0.0317(6) Uani 1 1 d .
H22A H 0.561853 0.378581 0.312365 0.048 Uiso 1 1 calc GR
H22B H 0.589714 0.405302 0.400724 0.048 Uiso 1 1 calc GR
H22C H 0.650023 0.459449 0.336452 0.048 Uiso 1 1 calc GR

loop_
_atom_site_aniso_label
_atom_site_aniso_U_11
_atom_site_aniso_U_22
_atom_site_aniso_U_33
_atom_site_aniso_U_23
_atom_site_aniso_U_13
_atom_site_aniso_U_12
Sb1 0.01774(8) 0.01796(8) 0.02563(9) -0.00060(6) -0.00370(6) -0.00366(6)
F3 0.0412(8) 0.0225(7) 0.0357(8) -0.0063(6) 0.0088(6) -0.0041(6)
F1 0.0206(7) 0.0418(8) 0.0586(10) 0.0094(7) -0.0004(7) -0.0095(6)
F2 0.0193(7) 0.0563(10) 0.0780(12) -0.0250(9) 0.0078(8) -0.0101(7)
F6 0.0673(11) 0.0614(10) 0.0203(8) -0.0071(7) 0.0010(7) -0.0173(9)
N1 0.0136(8) 0.0085(7) 0.0094(8) -0.0003(6) 0.0030(6) 0.0007(6)
F4 0.0461(10) 0.0222(8) 0.1289(17) -0.0207(9) -0.0228(10) 0.0055(7)
F5 0.0641(11) 0.0704(12) 0.0373(9) 0.0327(8) -0.0183(8) -0.0184(9)
C1 0.0145(10) 0.0135(9) 0.0086(9) 0.0026(8) 0.0046(8) -0.0003(8)
C29 0.0171(10) 0.0181(10) 0.0157(10) -0.0051(8) 0.0030(8) -0.0052(8)
C5 0.0108(9) 0.0086(9) 0.0135(10) -0.0034(8) 0.0017(7) -0.0008(7)
C24 0.0136(10) 0.0191(11) 0.0135(10) 0.0009(9) 0.0012(8) -0.0005(8)
C23 0.0117(10) 0.0165(10) 0.0146(10) -0.0009(8) 0.0012(8) 0.0003(8)
C14 0.0176(10) 0.0133(9) 0.0136(10) 0.0013(8) 0.0012(8) 0.0044(8)
C30 0.0139(10) 0.0202(10) 0.0162(10) 0.0000(9) 0.0014(8) 0.0005(8)
C28 0.0259(11) 0.0111(9) 0.0181(11) -0.0004(8) 0.0102(9) -0.0010(9)
C25 0.0153(10) 0.0113(9) 0.0158(10) -0.0004(8) 0.0062(8) -0.0017(8)
C2 0.0184(10) 0.0074(9) 0.0138(10) -0.0024(8) 0.0019(8) 0.0032(8)
C10 0.0164(10) 0.0083(9) 0.0128(10) -0.0048(8) 0.0008(8) -0.0011(8)
C26 0.0183(10) 0.0183(10) 0.0126(10) -0.0009(8) 0.0002(8) -0.0026(8)
C9 0.0184(10) 0.0112(9) 0.0190(11) -0.0033(8) -0.0026(8) 0.0027(8)
C11 0.0205(11) 0.0196(10) 0.0142(10) -0.0009(9) 0.0056(8) -0.0019(9)
C17 0.0227(11) 0.0125(9) 0.0148(10) -0.0026(8) 0.0019(8) 0.0022(8)
C6 0.0165(10) 0.0121(9) 0.0165(10) -0.0047(8) 0.0030(8) -0.0028(8)
C27 0.0195(10) 0.0169(10) 0.0166(11) 0.0045(8) 0.0045(9) 0.0024(9)
C8 0.0139(10) 0.0144(10) 0.0304(12) -0.0097(9) 0.0011(9) 0.0017(8)
C21 0.0199(11) 0.0219(11) 0.0180(11) 0.0006(9) -0.0005(9) 0.0047(9)
C4 0.0140(10) 0.0154(10) 0.0150(10) -0.0018(8) 0.0017(8) 0.0027(8)
C7 0.0168(10) 0.0184(10) 0.0201(11) -0.0070(9) 0.0082(9) -0.0029(8)
C12 0.0295(12) 0.0307(12) 0.0132(11) -0.0037(9) 0.0054(9) -0.0046(10)
C18 0.0293(12) 0.0114(10) 0.0191(11) -0.0004(8) 0.0035(9) -0.0018(9)
C19 0.0124(10) 0.0245(11) 0.0227(11) -0.0034(9) 0.0053(9) 0.0003(9)
C16 0.0288(12) 0.0222(11) 0.0149(11) 0.0011(9) 0.0007(9) 0.0076(9)
C13 0.0286(12) 0.0259(12) 0.0206(12) 0.0020(10) 0.0099(10) -0.0058(10)
C3 0.0174(10) 0.0165(10) 0.0207(11) -0.0045(9) 0.0024(9) 0.0037(8)
C20 0.0230(12) 0.0279(12) 0.0274(13) 0.0000(10) 0.0108(10) -0.0017(10)
C15 0.0334(13) 0.0158(10) 0.0192(11) 0.0050(9) 0.0071(10) -0.0001(10)
C22 0.0298(13) 0.0331(13) 0.0307(14) 0.0035(11) -0.0032(11) 0.0146(11)

loop_
_atom_type_symbol
_atom_type_description
_atom_type_scat_dispersion_real
_atom_type_scat_dispersion_imag
_atom_type_scat_source
C C 0.0033 0.0016 'International Tables Vol C Tables 4.2.6.8 and 6.1.1.4'
H H 0.0000 0.0000 'International Tables Vol C Tables 4.2.6.8 and 6.1.1.4'
F F 0.0171 0.0103 'International Tables Vol C Tables 4.2.6.8 and 6.1.1.4'
N N 0.0061 0.0033 'International Tables Vol C Tables 4.2.6.8 and 6.1.1.4'
Sb Sb -0.5866 1.5461 'International Tables Vol C Tables 4.2.6.8 and 6.1.1.4'

loop_
_geom_angle_atom_site_label_1
_geom_angle_atom_site_label_2
_geom_angle_atom_site_label_3
_geom_angle
F3 Sb1 F6 88.28(7)
F1 Sb1 F3 89.98(6)
F1 Sb1 F2 179.12(7)
F1 Sb1 F6 89.73(7)
F2 Sb1 F3 89.52(7)
F2 Sb1 F6 89.54(8)
F4 Sb1 F3 178.42(8)
F4 Sb1 F1 91.05(7)
F4 Sb1 F2 89.43(7)
F4 Sb1 F6 90.54(9)
F4 Sb1 F5 91.82(9)
F5 Sb1 F3 89.36(7)
F5 Sb1 F1 91.10(7)
F5 Sb1 F2 89.61(8)
F5 Sb1 F6 177.49(7)
C1 N1 C5 122.57(15)
C1 N1 C2 113.06(15)
C5 N1 C2 124.27(15)
N1 C1 C23 120.60(18)
N1 C1 C4 113.62(16)
C23 C1 C4 125.78(17)
C30 C29 H29 119.7
C28 C29 H29 119.7
C28 C29 C30 120.55(19)
C10 C5 N1 117.81(16)
C10 C5 C6 123.22(17)
C6 C5 N1 118.89(17)
C23 C24 C25 174.2(2)
C24 C23 C1 175.7(2)
C10 C14 H14 107.9
C10 C14 C16 112.21(17)
C10 C14 C15 110.33(16)
C16 C14 H14 107.9
C16 C14 C15 110.34(17)
C15 C14 H14 107.9
C29 C30 H30 120.4
C29 C30 C25 119.12(18)
C25 C30 H30 120.4
C29 C28 H28 119.9
C29 C28 C27 120.18(18)
C27 C28 H28 119.9
C30 C25 C24 121.46(18)
C26 C25 C24 118.60(18)
C26 C25 C30 119.94(18)
N1 C2 C3 100.68(14)
C17 C2 N1 110.89(15)
C17 C2 C3 112.97(17)
C18 C2 N1 109.77(15)
C18 C2 C17 108.65(16)
C18 C2 C3 113.68(16)
C5 C10 C14 123.56(17)
C9 C10 C5 116.85(18)
C9 C10 C14 119.43(17)
C25 C26 H26 119.9
C27 C26 C25 120.24(18)
C27 C26 H26 119.9
C10 C9 H9 119.4
C8 C9 C10 121.26(19)
C8 C9 H9 119.4
C6 C11 H11 108.0
C6 C11 C12 110.83(17)
C6 C11 C13 111.90(17)
C12 C11 H11 108.0
C13 C11 H11 108.0
C13 C11 C12 110.07(17)
C2 C17 H17A 109.5
C2 C17 H17B 109.5
C2 C17 H17C 109.5
H17A C17 H17B 109.5
H17A C17 H17C 109.5
H17B C17 H17C 109.5
C5 C6 C11 124.11(18)
C7 C6 C5 116.78(18)
C7 C6 C11 119.06(18)
C28 C27 H27 120.0
C26 C27 C28 119.96(19)
C26 C27 H27 120.0
C9 C8 H8 119.8
C9 C8 C7 120.33(19)
C7 C8 H8 119.8
H21A C21 H21B 107.7
C4 C21 H21A 108.8
C4 C21 H21B 108.8
C22 C21 H21A 108.8
C22 C21 H21B 108.8
C22 C21 C4 113.91(18)
C1 C4 C21 106.67(16)
C1 C4 C19 110.57(16)
C1 C4 C3 101.28(15)
C19 C4 C21 110.95(16)
C19 C4 C3 113.42(17)
C3 C4 C21 113.31(16)
C6 C7 H7 119.3
C8 C7 C6 121.31(19)
C8 C7 H7 119.3
C11 C12 H12A 109.5
C11 C12 H12B 109.5
C11 C12 H12C 109.5
H12A C12 H12B 109.5
H12A C12 H12C 109.5
H12B C12 H12C 109.5
C2 C18 H18A 109.5
C2 C18 H18B 109.5
C2 C18 H18C 109.5
H18A C18 H18B 109.5
H18A C18 H18C 109.5
H18B C18 H18C 109.5
C4 C19 H19A 108.4
C4 C19 H19B 108.4
H19A C19 H19B 107.5
C20 C19 C4 115.38(17)
C20 C19 H19A 108.4
C20 C19 H19B 108.4
C14 C16 H16A 109.5
C14 C16 H16B 109.5
C14 C16 H16C 109.5
H16A C16 H16B 109.5
H16A C16 H16C 109.5
H16B C16 H16C 109.5
C11 C13 H13A 109.5
C11 C13 H13B 109.5
C11 C13 H13C 109.5
H13A C13 H13B 109.5
H13A C13 H13C 109.5
H13B C13 H13C 109.5
C2 C3 C4 108.18(16)
C2 C3 H3A 110.1
C2 C3 H3B 110.1
C4 C3 H3A 110.1
C4 C3 H3B 110.1
H3A C3 H3B 108.4
C19 C20 H20A 109.5
C19 C20 H20B 109.5
C19 C20 H20C 109.5
H20A C20 H20B 109.5
H20A C20 H20C 109.5
H20B C20 H20C 109.5
C14 C15 H15A 109.5
C14 C15 H15B 109.5
C14 C15 H15C 109.5
H15A C15 H15B 109.5
H15A C15 H15C 109.5
H15B C15 H15C 109.5
C21 C22 H22A 109.5
C21 C22 H22B 109.5
C21 C22 H22C 109.5
H22A C22 H22B 109.5
H22A C22 H22C 109.5
H22B C22 H22C 109.5

loop_
_geom_bond_atom_site_label_1
_geom_bond_atom_site_label_2
_geom_bond_distance
Sb1 F3 1.8756(13)
Sb1 F1 1.8659(13)
Sb1 F2 1.8686(14)
Sb1 F6 1.8773(15)
Sb1 F4 1.8599(15)
Sb1 F5 1.8648(15)
N1 C1 1.300(2)
N1 C5 1.459(2)
N1 C2 1.531(2)
C1 C23 1.410(3)
C1 C4 1.504(3)
C29 H29 0.9500
C29 C30 1.391(3)
C29 C28 1.387(3)
C5 C10 1.405(3)
C5 C6 1.406(3)
C24 C23 1.201(3)
C24 C25 1.433(3)
C14 H14 1.0000
C14 C10 1.523(3)
C14 C16 1.534(3)
C14 C15 1.535(3)
C30 H30 0.9500
C30 C25 1.404(3)
C28 H28 0.9500
C28 C27 1.390(3)
C25 C26 1.396(3)
C2 C17 1.523(3)
C2 C18 1.522(3)
C2 C3 1.540(3)
C10 C9 1.396(3)
C26 H26 0.9500
C26 C27 1.382(3)
C9 H9 0.9500
C9 C8 1.384(3)
C11 H11 1.0000
C11 C6 1.522(3)
C11 C12 1.537(3)
C11 C13 1.533(3)
C17 H17A 0.9800
C17 H17B 0.9800
C17 H17C 0.9800
C6 C7 1.396(3)
C27 H27 0.9500
C8 H8 0.9500
C8 C7 1.384(3)
C21 H21A 0.9900
C21 H21B 0.9900
C21 C4 1.554(3)
C21 C22 1.528(3)
C4 C19 1.542(3)
C4 C3 1.549(3)
C7 H7 0.9500
C12 H12A 0.9800
C12 H12B 0.9800
C12 H12C 0.9800
C18 H18A 0.9800
C18 H18B 0.9800
C18 H18C 0.9800
C19 H19A 0.9900
C19 H19B 0.9900
C19 C20 1.522(3)
C16 H16A 0.9800
C16 H16B 0.9800
C16 H16C 0.9800
C13 H13A 0.9800
C13 H13B 0.9800
C13 H13C 0.9800
C3 H3A 0.9900
C3 H3B 0.9900
C20 H20A 0.9800
C20 H20B 0.9800
C20 H20C 0.9800
C15 H15A 0.9800
C15 H15B 0.9800
C15 H15C 0.9800
C22 H22A 0.9800
C22 H22B 0.9800
C22 H22C 0.9800
